data_1503811
loop_
_publ_author_name
'He, Juan'
'Chen, Xuan-Qin'
'Li, Ming-Ming'
'Zhao, Yu'
'Xu, Gang'
'Cheng, Xiao'
'Peng, Li-Yan'
'Xie, Min-Jin'
'Zheng, Yong-Tang'
'Wang, Yi-Ping'
'Zhao, Qin-Shi'

_publ_section_title
;
 Lycojapodine A, a novel alkaloid from Lycopodium japonicum.
;
_journal_issue 6
_journal_name_full 'Organic letters'
_journal_page_first 1397
_journal_page_last 1400
_journal_paper_doi 10.1021/ol900079t
_journal_volume 11
_journal_year 2009
_chemical_absolute_configuration rm
_chemical_formula_moiety 'C16 H23 N O3'
_chemical_formula_sum 'C16 H23 N O3'
_chemical_formula_weight 277.35
_chemical_name_systematic
; 
 ? 
;
_space_group_IT_number 4
_symmetry_cell_setting monoclinic
_symmetry_space_group_name_Hall 'P 2yb'
_symmetry_space_group_name_H-M 'P 1 21 1'
_atom_sites_solution_hydrogens geom
_atom_sites_solution_primary direct
_atom_sites_solution_secondary difmap
_audit_creation_method SHELXL-97
_cell_angle_alpha 90.00
_cell_angle_beta 97.1230(10)
_cell_angle_gamma 90.00
_cell_formula_units_Z 2
_cell_length_a 7.1643(8)
_cell_length_b 10.6250(12)
_cell_length_c 9.4329(11)
_cell_measurement_reflns_used 5485
_cell_measurement_temperature 298(2)
_cell_measurement_theta_max 28.22
_cell_measurement_theta_min 2.18
_cell_volume 712.50(14)
_computing_cell_refinement 'Bruker apex II'
_computing_data_collection 'Bruker apex II'
_computing_data_reduction 'Bruker SAINT'
_computing_molecular_graphics 'Bruker SHELXTL'
_computing_publication_material 'Bruker SHELXTL'
_computing_structure_refinement 'SHELXL-97 (Sheldrick, 1997)'
_computing_structure_solution 'SHELXS-97 (Sheldrick, 1990)'
_diffrn_ambient_temperature 298(2)
_diffrn_measured_fraction_theta_full 0.961
_diffrn_measured_fraction_theta_max 0.961
_diffrn_measurement_device_type 'CCD area detector'
_diffrn_measurement_method 'phi and omega scans'
_diffrn_radiation_monochromator graphite
_diffrn_radiation_source 'fine-focus sealed tube'
_diffrn_radiation_type MoK\a
_diffrn_radiation_wavelength 0.71073
_diffrn_reflns_av_R_equivalents 0.0000
_diffrn_reflns_av_sigmaI/netI 0.0300
_diffrn_reflns_limit_h_max 9
_diffrn_reflns_limit_h_min -9
_diffrn_reflns_limit_k_max 14
_diffrn_reflns_limit_k_min -13
_diffrn_reflns_limit_l_max 12
_diffrn_reflns_limit_l_min -12
_diffrn_reflns_number 6136
_diffrn_reflns_theta_full 28.22
_diffrn_reflns_theta_max 28.22
_diffrn_reflns_theta_min 2.18
_exptl_absorpt_coefficient_mu 0.089
_exptl_absorpt_correction_T_max 0.9782
_exptl_absorpt_correction_T_min 0.9722
_exptl_absorpt_correction_type multi-scan
_exptl_absorpt_process_details sadabs
_exptl_crystal_colour colourless
_exptl_crystal_density_diffrn 1.293
_exptl_crystal_density_method 'not measured'
_exptl_crystal_description irregular
_exptl_crystal_F_000 300
_exptl_crystal_size_max 0.32
_exptl_crystal_size_mid 0.28
_exptl_crystal_size_min 0.25
_refine_diff_density_max 0.146
_refine_diff_density_min -0.227
_refine_diff_density_rms 0.042
_refine_ls_abs_structure_details 'None, Friedel Pairs merged'
_refine_ls_extinction_method none
_refine_ls_goodness_of_fit_ref 1.047
_refine_ls_hydrogen_treatment constr
_refine_ls_matrix_type full
_refine_ls_number_parameters 182
_refine_ls_number_reflns 6136
_refine_ls_number_restraints 1
_refine_ls_restrained_S_all 1.047
_refine_ls_R_factor_all 0.0430
_refine_ls_R_factor_gt 0.0377
_refine_ls_shift/su_max 0.000
_refine_ls_shift/su_mean 0.000
_refine_ls_structure_factor_coef Fsqd
_refine_ls_weighting_details 'calc w=1/[\s^2^(Fo^2^)+(0.0454P)^2^+0.0650P] where P=(Fo^2^+2Fc^2^)/3'
_refine_ls_weighting_scheme calc
_refine_ls_wR_factor_gt 0.0880
_refine_ls_wR_factor_ref 0.0925
_reflns_number_gt 5485
_reflns_number_total 6136
_reflns_threshold_expression >2sigma(I)
_cod_data_source_file ol900079t_si_001.cif
_cod_data_source_block 070903a
_cod_depositor_comments
;
The following automatic conversions were performed:

'_symmetry_cell_setting' value 'Monoclinic' changed to 'monoclinic'
according to /home/saulius/struct/CIF-dictionaries/cif_core.dic
dictionary named 'cif_core.dic' version 2.4.2 from
2011-04-26.

'_exptl_absorpt_correction_type' value 'Multi-scan'
changed to 'multi-scan' according to
/home/saulius/struct/CIF-dictionaries/cif_core.dic dictionary named
'cif_core.dic' version 2.4.2 from 2011-04-26.

Automatic conversion script
Id: cif_fix_values 1715 2011-07-08 13:25:40Z adriana 
;
_cod_original_sg_symbol_Hall P2yb
_cod_original_sg_symbol_H-M P2(1)
_cod_database_code 1503811

loop_
_symmetry_equiv_pos_as_xyz
'x, y, z'
'-x, y+1/2, -z'

loop_
_atom_site_label
_atom_site_type_symbol
_atom_site_fract_x
_atom_site_fract_y
_atom_site_fract_z
_atom_site_U_iso_or_equiv
_atom_site_adp_type
_atom_site_occupancy
_atom_site_symmetry_multiplicity
_atom_site_calc_flag
_atom_site_refinement_flags
C1 C 0.46256(18) 0.63200(13) 0.20627(15) 0.0486(3) Uani 1 1 d .
H9A H 0.3420 0.6598 0.2314 0.058 Uiso 1 1 calc R
H9B H 0.4488 0.6230 0.1032 0.058 Uiso 1 1 calc R
C2 C 0.6038(2) 0.73699(14) 0.24618(17) 0.0570(4) Uani 1 1 d .
H3A H 0.6118 0.7520 0.3482 0.068 Uiso 1 1 calc R
H3B H 0.5579 0.8135 0.1978 0.068 Uiso 1 1 calc R
C3 C 0.8021(2) 0.70899(14) 0.20797(16) 0.0528(4) Uani 1 1 d .
H2A H 0.7914 0.6800 0.1098 0.063 Uiso 1 1 calc R
H2B H 0.8736 0.7867 0.2136 0.063 Uiso 1 1 calc R
C4 C 0.91010(17) 0.61199(12) 0.30235(13) 0.0381(3) Uani 1 1 d .
C5 C 0.81826(18) 0.44719(14) 0.00949(13) 0.0439(3) Uani 1 1 d .
C6 C 1.00651(17) 0.42947(13) 0.09763(13) 0.0437(3) Uani 1 1 d .
H11A H 1.0764 0.5075 0.0960 0.052 Uiso 1 1 calc R
H11B H 1.0754 0.3656 0.0521 0.052 Uiso 1 1 calc R
C7 C 1.00220(16) 0.39142(12) 0.25380(13) 0.0366(3) Uani 1 1 d .
H10 H 1.1245 0.4114 0.3077 0.044 Uiso 1 1 calc R
C8 C 0.96591(18) 0.24999(13) 0.26738(14) 0.0432(3) Uani 1 1 d .
H13A H 1.0638 0.2036 0.2276 0.052 Uiso 1 1 calc R
H13B H 0.9723 0.2282 0.3677 0.052 Uiso 1 1 calc R
C9 C 0.48902(17) 0.49858(14) 0.42261(13) 0.0455(3) Uani 1 1 d .
H8A H 0.4460 0.4149 0.4438 0.055 Uiso 1 1 calc R
H8B H 0.3946 0.5578 0.4463 0.055 Uiso 1 1 calc R
C10 C 0.67186(17) 0.52480(16) 0.51990(14) 0.0465(3) Uani 1 1 d .
H7A H 0.7008 0.6139 0.5174 0.056 Uiso 1 1 calc R
H7B H 0.6560 0.5027 0.6175 0.056 Uiso 1 1 calc R
C11 C 0.83494(16) 0.44916(13) 0.47278(11) 0.0390(3) Uani 1 1 d .
H6A H 0.8152 0.3603 0.4889 0.047 Uiso 1 1 calc R
H6B H 0.9516 0.4740 0.5293 0.047 Uiso 1 1 calc R
C12 C 0.84983(15) 0.47183(11) 0.31315(12) 0.0302(2) Uani 1 1 d .
C13 C 0.66000(15) 0.43639(11) 0.22712(11) 0.0313(3) Uani 1 1 d .
C14 C 0.61990(18) 0.29487(11) 0.23545(14) 0.0392(3) Uani 1 1 d .
H15A H 0.6011 0.2741 0.3328 0.047 Uiso 1 1 calc R
H15B H 0.5036 0.2765 0.1749 0.047 Uiso 1 1 calc R
C15 C 0.77463(18) 0.21062(12) 0.19076(13) 0.0409(3) Uani 1 1 d .
H14 H 0.7775 0.2219 0.0880 0.049 Uiso 1 1 calc R
C16 C 0.7342(2) 0.07238(14) 0.21704(16) 0.0574(4) Uani 1 1 d .
H16A H 0.7299 0.0590 0.3172 0.086 Uiso 1 1 calc R
H16B H 0.8319 0.0214 0.1857 0.086 Uiso 1 1 calc R
H16C H 0.6154 0.0497 0.1648 0.086 Uiso 1 1 calc R
N1 N 0.49956(13) 0.50654(10) 0.26829(10) 0.0368(2) Uani 1 1 d .
O1 O 0.66181(11) 0.46215(8) 0.07518(8) 0.0383(2) Uani 1 1 d .
O2 O 0.80022(15) 0.45429(13) -0.11848(10) 0.0752(4) Uani 1 1 d .
O3 O 1.05494(12) 0.64309(9) 0.37429(10) 0.0521(3) Uani 1 1 d .

loop_
_atom_site_aniso_label
_atom_site_aniso_U_11
_atom_site_aniso_U_22
_atom_site_aniso_U_33
_atom_site_aniso_U_23
_atom_site_aniso_U_13
_atom_site_aniso_U_12
C1 0.0417(7) 0.0487(8) 0.0541(8) 0.0060(7) 0.0011(6) 0.0126(6)
C2 0.0608(9) 0.0384(8) 0.0706(11) 0.0051(7) 0.0041(8) 0.0095(7)
C3 0.0572(8) 0.0353(8) 0.0658(9) 0.0054(6) 0.0068(7) -0.0085(6)
C4 0.0353(6) 0.0383(7) 0.0417(7) -0.0083(5) 0.0088(5) -0.0042(5)
C5 0.0514(8) 0.0485(8) 0.0328(7) 0.0010(6) 0.0085(5) -0.0055(7)
C6 0.0418(7) 0.0489(8) 0.0424(7) -0.0057(6) 0.0134(6) -0.0041(6)
C7 0.0302(6) 0.0417(7) 0.0369(7) -0.0047(5) 0.0004(5) -0.0008(5)
C8 0.0458(7) 0.0420(7) 0.0403(7) -0.0020(6) -0.0005(6) 0.0088(6)
C9 0.0358(7) 0.0625(9) 0.0393(7) 0.0020(6) 0.0092(5) 0.0026(6)
C10 0.0445(7) 0.0643(9) 0.0311(6) -0.0029(6) 0.0062(5) 0.0019(6)
C11 0.0378(6) 0.0489(7) 0.0282(6) 0.0000(6) -0.0040(5) 0.0002(6)
C12 0.0270(5) 0.0334(6) 0.0290(5) -0.0013(5) -0.0011(4) -0.0016(5)
C13 0.0293(6) 0.0367(7) 0.0267(5) 0.0027(5) -0.0014(4) -0.0020(5)
C14 0.0390(7) 0.0382(7) 0.0388(7) 0.0001(5) -0.0013(5) -0.0093(5)
C15 0.0512(7) 0.0349(7) 0.0357(7) -0.0004(5) 0.0018(6) -0.0022(6)
C16 0.0777(11) 0.0381(8) 0.0564(9) -0.0008(6) 0.0085(8) -0.0040(7)
N1 0.0299(5) 0.0435(6) 0.0366(5) 0.0034(5) 0.0022(4) 0.0029(4)
O1 0.0404(5) 0.0461(5) 0.0270(4) 0.0030(4) -0.0016(3) -0.0005(4)
O2 0.0765(7) 0.1181(10) 0.0317(5) 0.0078(6) 0.0091(5) -0.0036(7)
O3 0.0391(5) 0.0519(6) 0.0644(6) -0.0173(5) 0.0035(4) -0.0115(4)

loop_
_atom_type_symbol
_atom_type_description
_atom_type_scat_dispersion_real
_atom_type_scat_dispersion_imag
_atom_type_scat_source
C C 0.0033 0.0016 'International Tables Vol C Tables 4.2.6.8 and 6.1.1.4'
H H 0.0000 0.0000 'International Tables Vol C Tables 4.2.6.8 and 6.1.1.4'
N N 0.0061 0.0033 'International Tables Vol C Tables 4.2.6.8 and 6.1.1.4'
O O 0.0106 0.0060 'International Tables Vol C Tables 4.2.6.8 and 6.1.1.4'

loop_
_geom_angle_atom_site_label_1
_geom_angle_atom_site_label_2
_geom_angle_atom_site_label_3
_geom_angle
N1 C1 C2 119.06(11)
N1 C1 H9A 107.6
C2 C1 H9A 107.6
N1 C1 H9B 107.6
C2 C1 H9B 107.6
H9A C1 H9B 107.0
C1 C2 C3 113.93(12)
C1 C2 H3A 108.8
C3 C2 H3A 108.8
C1 C2 H3B 108.8
C3 C2 H3B 108.8
H3A C2 H3B 107.7
C4 C3 C2 114.49(12)
C4 C3 H2A 108.6
C2 C3 H2A 108.6
C4 C3 H2B 108.6
C2 C3 H2B 108.6
H2A C3 H2B 107.6
O3 C4 C3 118.94(12)
O3 C4 C12 116.66(11)
C3 C4 C12 124.39(10)
O2 C5 O1 117.40(12)
O2 C5 C6 122.72(12)
O1 C5 C6 119.80(10)
C5 C6 C7 116.14(10)
C5 C6 H11A 108.3
C7 C6 H11A 108.3
C5 C6 H11B 108.3
C7 C6 H11B 108.3
H11A C6 H11B 107.4
C6 C7 C8 111.28(10)
C6 C7 C12 107.58(10)
C8 C7 C12 112.15(10)
C6 C7 H10 108.6
C8 C7 H10 108.6
C12 C7 H10 108.6
C15 C8 C7 112.37(10)
C15 C8 H13A 109.1
C7 C8 H13A 109.1
C15 C8 H13B 109.1
C7 C8 H13B 109.1
H13A C8 H13B 107.9
N1 C9 C10 116.02(10)
N1 C9 H8A 108.3
C10 C9 H8A 108.3
N1 C9 H8B 108.3
C10 C9 H8B 108.3
H8A C9 H8B 107.4
C11 C10 C9 111.01(11)
C11 C10 H7A 109.4
C9 C10 H7A 109.4
C11 C10 H7B 109.4
C9 C10 H7B 109.4
H7A C10 H7B 108.0
C10 C11 C12 110.48(10)
C10 C11 H6A 109.6
C12 C11 H6A 109.6
C10 C11 H6B 109.6
C12 C11 H6B 109.6
H6A C11 H6B 108.1
C13 C12 C11 108.22(9)
C13 C12 C7 106.92(9)
C11 C12 C7 113.90(9)
C13 C12 C4 115.65(9)
C11 C12 C4 105.46(9)
C7 C12 C4 106.92(9)
O1 C13 N1 105.54(8)
O1 C13 C14 104.97(9)
N1 C13 C14 109.12(9)
O1 C13 C12 110.87(8)
N1 C13 C12 114.01(9)
C14 C13 C12 111.77(9)
C15 C14 C13 114.45(10)
C15 C14 H15A 108.6
C13 C14 H15A 108.6
C15 C14 H15B 108.6
C13 C14 H15B 108.6
H15A C14 H15B 107.6
C16 C15 C14 111.21(12)
C16 C15 C8 111.40(12)
C14 C15 C8 110.44(10)
C16 C15 H14 107.9
C14 C15 H14 107.9
C8 C15 H14 107.9
C15 C16 H16A 109.5
C15 C16 H16B 109.5
H16A C16 H16B 109.5
C15 C16 H16C 109.5
H16A C16 H16C 109.5
H16B C16 H16C 109.5
C13 N1 C1 117.81(10)
C13 N1 C9 111.86(9)
C1 N1 C9 114.75(11)
C5 O1 C13 122.34(9)

loop_
_geom_bond_atom_site_label_1
_geom_bond_atom_site_label_2
_geom_bond_distance
C1 N1 1.4666(17)
C1 C2 1.522(2)
C1 H9A 0.9700
C1 H9B 0.9700
C2 C3 1.537(2)
C2 H3A 0.9700
C2 H3B 0.9700
C3 C4 1.5110(18)
C3 H2A 0.9700
C3 H2B 0.9700
C4 O3 1.2132(14)
C4 C12 1.5575(17)
C5 O2 1.2004(15)
C5 O1 1.3556(14)
C5 C6 1.5058(18)
C6 C7 1.5316(17)
C6 H11A 0.9700
C6 H11B 0.9700
C7 C8 1.5331(18)
C7 C12 1.5448(16)
C7 H10 0.9800
C8 C15 1.5263(17)
C8 H13A 0.9700
C8 H13B 0.9700
C9 N1 1.4694(15)
C9 C10 1.5289(17)
C9 H8A 0.9700
C9 H8B 0.9700
C10 C11 1.5287(18)
C10 H7A 0.9700
C10 H7B 0.9700
C11 C12 1.5417(15)
C11 H6A 0.9700
C11 H6B 0.9700
C12 C13 1.5415(14)
C13 O1 1.4608(12)
C13 N1 1.4623(15)
C13 C14 1.5347(17)
C14 C15 1.5244(18)
C14 H15A 0.9700
C14 H15B 0.9700
C15 C16 1.523(2)
C15 H14 0.9800
C16 H16A 0.9600
C16 H16B 0.9600
C16 H16C 0.9600

loop_
_geom_torsion_atom_site_label_1
_geom_torsion_atom_site_label_2
_geom_torsion_atom_site_label_3
_geom_torsion_atom_site_label_4
_geom_torsion
N1 C1 C2 C3 59.46(18)
C1 C2 C3 C4 -72.80(17)
C2 C3 C4 O3 -117.41(14)
C2 C3 C4 C12 63.41(17)
O2 C5 C6 C7 -166.12(14)
O1 C5 C6 C7 17.24(18)
C5 C6 C7 C8 80.31(13)
C5 C6 C7 C12 -42.91(14)
C6 C7 C8 C15 -62.55(14)
C12 C7 C8 C15 58.01(13)
N1 C9 C10 C11 -49.03(17)
C9 C10 C11 C12 53.08(15)
C10 C11 C12 C13 -57.04(13)
C10 C11 C12 C7 -175.80(11)
C10 C11 C12 C4 67.28(12)
C6 C7 C12 C13 63.42(11)
C8 C7 C12 C13 -59.27(12)
C6 C7 C12 C11 -177.09(10)
C8 C7 C12 C11 60.23(13)
C6 C7 C12 C4 -61.01(12)
C8 C7 C12 C4 176.30(10)
O3 C4 C12 C13 176.81(10)
C3 C4 C12 C13 -3.99(16)
O3 C4 C12 C11 57.29(13)
C3 C4 C12 C11 -123.51(12)
O3 C4 C12 C7 -64.28(13)
C3 C4 C12 C7 114.92(12)
C11 C12 C13 O1 177.00(10)
C7 C12 C13 O1 -59.91(12)
C4 C12 C13 O1 59.01(12)
C11 C12 C13 N1 58.07(12)
C7 C12 C13 N1 -178.84(10)
C4 C12 C13 N1 -59.92(12)
C11 C12 C13 C14 -66.26(12)
C7 C12 C13 C14 56.84(12)
C4 C12 C13 C14 175.75(10)
O1 C13 C14 C15 65.59(12)
N1 C13 C14 C15 178.31(9)
C12 C13 C14 C15 -54.67(13)
C13 C14 C15 C16 173.92(10)
C13 C14 C15 C8 49.71(14)
C7 C8 C15 C16 -174.81(11)
C7 C8 C15 C14 -50.71(14)
O1 C13 N1 C1 -38.86(13)
C14 C13 N1 C1 -151.21(11)
C12 C13 N1 C1 83.05(12)
O1 C13 N1 C9 -175.04(9)
C14 C13 N1 C9 72.61(12)
C12 C13 N1 C9 -53.13(13)
C2 C1 N1 C13 -66.54(16)
C2 C1 N1 C9 68.43(15)
C10 C9 N1 C13 48.35(16)
C10 C9 N1 C1 -89.25(14)
O2 C5 O1 C13 170.28(12)
C6 C5 O1 C13 -12.90(18)
N1 C13 O1 C5 158.92(10)
C14 C13 O1 C5 -85.85(12)
C12 C13 O1 C5 35.00(14)
